data_4328971
loop_
_publ_author_name
'Yu Wang'
'Chun-Ting He'
'Yi-Jiang Liu'
'Tian-Qi Zhao'
'Xiao-Min Lu'
'Wei-Xiong Zhang'
'Jie-Peng Zhang'
'Xiao-Ming Chen'

_publ_section_title
;
 Copper(I) and Silver(I) 2-Methylimidazolates: Extended Isomerism,
 Isomerization, and Host-Guest Properties
;
_journal_name_full 'Inorganic Chemistry'
_journal_page_first 4772
_journal_page_last 4778
_journal_paper_doi 10.1021/ic300083k
_journal_volume 51
_journal_year 2012
_chemical_formula_sum 'C36.5 H51 Ag8 N16 O2.5'
_chemical_formula_weight 1616.89
_chemical_name_systematic
; 
 ? 
;
_space_group_IT_number 15
_symmetry_cell_setting monoclinic
_symmetry_space_group_name_Hall '-C 2yc'
_symmetry_space_group_name_H-M 'C 1 2/c 1'
_atom_sites_solution_hydrogens geom
_atom_sites_solution_primary direct
_atom_sites_solution_secondary difmap
_audit_creation_method SHELXL-97
_cell_angle_alpha 90.00
_cell_angle_beta 90.875(2)
_cell_angle_gamma 90.00
_cell_formula_units_Z 4
_cell_length_a 21.852(3)
_cell_length_b 12.1005(16)
_cell_length_c 20.907(3)
_cell_measurement_temperature 123(2)
_cell_volume 5527.6(13)
_computing_structure_refinement 'SHELXL-97 (Sheldrick, 1997)'
_computing_structure_solution 'SHELXS-97 (Sheldrick, 1990)'
_diffrn_ambient_temperature 123(2)
_diffrn_measured_fraction_theta_full 0.946
_diffrn_measured_fraction_theta_max 0.946
_diffrn_measurement_device_type CCD
_diffrn_measurement_method '/w scan'
_diffrn_radiation_monochromator graphite
_diffrn_radiation_source 'fine-focus sealed tube'
_diffrn_radiation_type MoK\a
_diffrn_radiation_wavelength 0.71073
_diffrn_reflns_av_R_equivalents 0.0416
_diffrn_reflns_av_sigmaI/netI 0.0628
_diffrn_reflns_limit_h_max 26
_diffrn_reflns_limit_h_min -26
_diffrn_reflns_limit_k_max 11
_diffrn_reflns_limit_k_min -14
_diffrn_reflns_limit_l_max 22
_diffrn_reflns_limit_l_min -25
_diffrn_reflns_number 11435
_diffrn_reflns_theta_full 26.00
_diffrn_reflns_theta_max 26.00
_diffrn_reflns_theta_min 1.86
_exptl_absorpt_coefficient_mu 2.817
_exptl_absorpt_correction_T_max 0.6027
_exptl_absorpt_correction_T_min 0.5394
_exptl_absorpt_correction_type multi-scan
_exptl_absorpt_process_details SADABS
_exptl_crystal_colour colorless
_exptl_crystal_density_diffrn 1.943
_exptl_crystal_description block
_exptl_crystal_F_000 3112
_exptl_crystal_size_max 0.25
_exptl_crystal_size_mid 0.25
_exptl_crystal_size_min 0.20
_refine_diff_density_max 1.485
_refine_diff_density_min -0.683
_refine_diff_density_rms 0.188
_refine_ls_extinction_method none
_refine_ls_goodness_of_fit_ref 1.069
_refine_ls_hydrogen_treatment constr
_refine_ls_matrix_type full
_refine_ls_number_parameters 282
_refine_ls_number_reflns 5137
_refine_ls_number_restraints 5
_refine_ls_restrained_S_all 1.071
_refine_ls_R_factor_all 0.0946
_refine_ls_R_factor_gt 0.0614
_refine_ls_shift/su_max 0.000
_refine_ls_shift/su_mean 0.000
_refine_ls_structure_factor_coef Fsqd
_refine_ls_weighting_details 'calc w=1/[\s^2^(Fo^2^)+(0.0791P)^2^+42.9678P] where P=(Fo^2^+2Fc^2^)/3'
_refine_ls_weighting_scheme calc
_refine_ls_wR_factor_gt 0.1508
_refine_ls_wR_factor_ref 0.1712
_reflns_number_gt 3580
_reflns_number_total 5137
_reflns_threshold_expression >2sigma(I)
_cod_data_source_file ic300083k_si_002_2.cif
_cod_data_source_block 2d
_cod_original_cell_volume 5527.7(13)
_cod_original_formula_sum 'C36.50 H51 Ag8 N16 O2.50'
_cod_database_code 4328971

loop_
_symmetry_equiv_pos_as_xyz
'x, y, z'
'-x, y, -z+1/2'
'x+1/2, y+1/2, z'
'-x+1/2, y+1/2, -z+1/2'
'-x, -y, -z'
'x, -y, z-1/2'
'-x+1/2, -y+1/2, -z'
'x+1/2, -y+1/2, z-1/2'

loop_
_atom_site_label
_atom_site_type_symbol
_atom_site_fract_x
_atom_site_fract_y
_atom_site_fract_z
_atom_site_U_iso_or_equiv
_atom_site_adp_type
_atom_site_occupancy
_atom_site_symmetry_multiplicity
_atom_site_calc_flag
_atom_site_refinement_flags
_atom_site_disorder_assembly
_atom_site_disorder_group
Ag1 Ag 0.84038(4) 0.09406(7) 0.68130(4) 0.0458(3) Uani 1 1 d . . .
Ag4 Ag 0.23296(4) 0.36396(7) 0.40816(4) 0.0435(2) Uani 1 1 d . . .
Ag3 Ag 0.43168(4) 0.58561(7) 0.57575(4) 0.0467(3) Uani 1 1 d . . .
Ag2 Ag 0.68810(4) 0.51261(7) 0.68766(4) 0.0457(3) Uani 1 1 d . . .
N2 N 0.8460(4) -0.0759(7) 0.6719(4) 0.038(2) Uani 1 1 d . . .
N5 N 0.6050(4) 0.5923(8) 0.6689(4) 0.048(2) Uani 1 1 d . . .
N7 N 0.3532(4) 0.5610(7) 0.5209(4) 0.044(2) Uani 1 1 d . . .
N6 N 0.5123(4) 0.6139(8) 0.6256(4) 0.049(2) Uani 1 1 d . . .
N8 N 0.2816(4) 0.4785(7) 0.4607(4) 0.043(2) Uani 1 1 d . . .
N3 N 0.8212(4) 0.2619(8) 0.6869(5) 0.051(2) Uani 1 1 d . . .
N4 N 0.7663(4) 0.4137(7) 0.6961(4) 0.047(2) Uani 1 1 d . . .
N1 N 0.8174(4) -0.2437(7) 0.6390(4) 0.044(2) Uani 1 1 d . . .
C1 C 0.8779(5) -0.2498(9) 0.6616(5) 0.048(3) Uani 1 1 d . . .
H1A H 0.9026 -0.3144 0.6628 0.058 Uiso 1 1 calc R . .
C2 C 0.8948(5) -0.1495(9) 0.6811(5) 0.047(3) Uani 1 1 d . . .
H2A H 0.9339 -0.1308 0.6985 0.056 Uiso 1 1 calc R . .
C3 C 0.8014(5) -0.1404(8) 0.6469(5) 0.042(3) Uani 1 1 d . . .
C4 C 0.7389(5) -0.0965(10) 0.6295(6) 0.057(3) Uani 1 1 d . . .
H4A H 0.7135 -0.1567 0.6124 0.085 Uiso 1 1 calc R . .
H4B H 0.7427 -0.0386 0.5971 0.085 Uiso 1 1 calc R . .
H4C H 0.7198 -0.0658 0.6676 0.085 Uiso 1 1 calc R . .
C5 C 0.8603(5) 0.3508(10) 0.6874(6) 0.058(3) Uani 1 1 d . . .
H5A H 0.9035 0.3470 0.6837 0.069 Uiso 1 1 calc R . .
C6 C 0.8273(5) 0.4447(10) 0.6942(6) 0.049(3) Uani 1 1 d . . .
H6A H 0.8430 0.5177 0.6971 0.059 Uiso 1 1 calc R . .
C7 C 0.7656(4) 0.3044(9) 0.6915(5) 0.038(2) Uani 1 1 d . . .
C8 C 0.7084(4) 0.2397(9) 0.6908(6) 0.051(3) Uani 1 1 d . . .
H8A H 0.7181 0.1608 0.6873 0.076 Uiso 1 1 calc R . .
H8B H 0.6828 0.2622 0.6542 0.076 Uiso 1 1 calc R . .
H8C H 0.6863 0.2529 0.7305 0.076 Uiso 1 1 calc R . .
C9 C 0.5900(5) 0.7004(10) 0.6729(6) 0.054(3) Uani 1 1 d . . .
H9A H 0.6148 0.7568 0.6914 0.065 Uiso 1 1 calc R . .
C10 C 0.5341(5) 0.7149(10) 0.6461(5) 0.052(3) Uani 1 1 d . . .
H10A H 0.5132 0.7835 0.6421 0.063 Uiso 1 1 calc R . .
C11 C 0.5573(4) 0.5427(9) 0.6397(5) 0.042(2) Uani 1 1 d . . .
C12 C 0.5552(5) 0.4243(9) 0.6240(6) 0.055(3) Uani 1 1 d . . .
H12A H 0.5160 0.4069 0.6029 0.082 Uiso 1 1 calc R . .
H12B H 0.5594 0.3808 0.6634 0.082 Uiso 1 1 calc R . .
H12C H 0.5887 0.4061 0.5953 0.082 Uiso 1 1 calc R . .
C13 C 0.3086(5) 0.6367(9) 0.5055(6) 0.054(3) Uani 1 1 d . . .
H13A H 0.3079 0.7113 0.5196 0.065 Uiso 1 1 calc R . .
C14 C 0.2663(5) 0.5892(9) 0.4675(6) 0.053(3) Uani 1 1 d . . .
H14A H 0.2319 0.6250 0.4486 0.064 Uiso 1 1 calc R . .
C15 C 0.3349(4) 0.4673(8) 0.4933(5) 0.037(2) Uani 1 1 d . . .
C16 C 0.3697(5) 0.3587(9) 0.4965(5) 0.046(3) Uani 1 1 d . . .
H16A H 0.4070 0.3683 0.5226 0.069 Uiso 1 1 calc R . .
H16B H 0.3807 0.3358 0.4532 0.069 Uiso 1 1 calc R . .
H16C H 0.3439 0.3019 0.5158 0.069 Uiso 1 1 calc R . .
O2 O 0.4524(13) -0.045(2) 0.5602(12) 0.115(9) Uiso 0.50 1 d PD A 1
C19 C 0.4320(11) -0.0419(17) 0.5071(11) 0.059(6) Uiso 0.50 1 d PD A 1
C20 C 0.4010(11) 0.0602(18) 0.4994(11) 0.058(6) Uiso 0.50 1 d PD A 1
H20A H 0.4141 0.1111 0.5334 0.086 Uiso 0.50 1 calc PR A 1
H20B H 0.3568 0.0480 0.5018 0.086 Uiso 0.50 1 calc PR A 1
H20C H 0.4108 0.0920 0.4577 0.086 Uiso 0.50 1 calc PR A 1
C21 C 0.4381(16) -0.152(2) 0.4861(16) 0.102(11) Uiso 0.50 1 d PD A 1
H21A H 0.4676 -0.1909 0.5138 0.153 Uiso 0.50 1 calc PR A 1
H21B H 0.4526 -0.1527 0.4420 0.153 Uiso 0.50 1 calc PR A 1
H21C H 0.3983 -0.1892 0.4879 0.153 Uiso 0.50 1 calc PR A 1
O3 O 0.5000 0.0000 0.5000 0.138(18) Uiso 0.40 2 d SP B 2
H3WA H 0.5020 0.0363 0.4653 0.207 Uiso 0.20 1 d PR B 2
H3WB H 0.4674 -0.0177 0.5192 0.207 Uiso 0.20 1 d PR B 2
O1 O 0.5000 0.198(4) 0.7500 0.156(16) Uiso 0.50 2 d SPD C 3
C17 C 0.5000 0.097(4) 0.7500 0.18(3) Uiso 0.50 2 d SPD . 3
C18 C 0.5365(18) 0.050(4) 0.6977(17) 0.153(18) Uiso 0.50 1 d PD D 3
H18A H 0.5350 -0.0307 0.6995 0.230 Uiso 0.50 1 calc PR D 3
H18B H 0.5790 0.0749 0.7023 0.230 Uiso 0.50 1 calc PR D 3
H18C H 0.5197 0.0753 0.6565 0.230 Uiso 0.50 1 calc PR D 3
O4 O 0.4656(19) -0.016(3) 0.5900(19) 0.092(12) Uiso 0.30 1 d P E 4
H4WA H 0.4997 0.0097 0.6035 0.138 Uiso 0.30 1 d PR E 4
H4WB H 0.4622 -0.0811 0.5759 0.138 Uiso 0.30 1 d PR E 4

loop_
_atom_site_aniso_label
_atom_site_aniso_U_11
_atom_site_aniso_U_22
_atom_site_aniso_U_33
_atom_site_aniso_U_23
_atom_site_aniso_U_13
_atom_site_aniso_U_12
Ag1 0.0386(4) 0.0393(5) 0.0594(5) -0.0025(4) -0.0016(4) 0.0016(4)
Ag4 0.0404(4) 0.0373(5) 0.0525(5) -0.0014(4) -0.0054(4) -0.0019(4)
Ag3 0.0345(4) 0.0516(5) 0.0539(5) -0.0040(4) -0.0068(4) 0.0047(4)
Ag2 0.0327(4) 0.0453(5) 0.0589(6) 0.0068(4) -0.0042(4) 0.0060(4)
N2 0.038(5) 0.030(5) 0.046(5) -0.001(4) -0.005(4) 0.001(4)
N5 0.025(4) 0.055(6) 0.063(6) 0.004(5) -0.003(4) 0.010(4)
N7 0.037(5) 0.034(5) 0.061(6) -0.006(4) -0.012(4) 0.004(4)
N6 0.039(5) 0.048(6) 0.059(6) -0.003(5) 0.000(5) 0.010(4)
N8 0.048(5) 0.027(5) 0.055(5) -0.007(4) -0.007(5) 0.009(4)
N3 0.035(5) 0.052(6) 0.065(6) 0.009(5) -0.006(5) 0.000(4)
N4 0.037(5) 0.040(5) 0.063(6) 0.005(5) -0.003(4) -0.001(4)
N1 0.041(5) 0.040(5) 0.050(5) 0.009(4) 0.000(4) 0.002(4)
C1 0.042(6) 0.043(7) 0.059(7) 0.015(6) -0.005(5) 0.003(5)
C2 0.041(6) 0.040(6) 0.060(7) 0.006(5) 0.000(5) 0.004(5)
C3 0.038(5) 0.031(6) 0.057(7) -0.004(5) 0.005(5) 0.008(5)
C4 0.038(6) 0.054(7) 0.078(9) -0.017(6) -0.002(6) 0.005(6)
C5 0.029(5) 0.060(8) 0.084(9) 0.004(7) -0.010(6) 0.002(6)
C6 0.038(6) 0.038(6) 0.072(8) 0.013(6) -0.005(6) -0.003(5)
C7 0.033(5) 0.040(6) 0.040(6) 0.005(5) -0.003(5) 0.000(5)
C8 0.030(5) 0.043(6) 0.079(8) -0.006(6) 0.004(6) -0.010(5)
C9 0.045(6) 0.052(7) 0.065(8) -0.009(6) -0.012(6) 0.009(6)
C10 0.036(6) 0.059(8) 0.062(7) -0.009(6) -0.011(6) 0.013(5)
C11 0.034(5) 0.042(6) 0.050(6) 0.005(5) -0.006(5) 0.004(5)
C12 0.037(6) 0.051(7) 0.076(8) 0.009(6) -0.005(6) -0.007(5)
C13 0.046(6) 0.034(6) 0.081(9) -0.017(6) -0.018(6) 0.004(5)
C14 0.044(6) 0.039(6) 0.077(8) -0.019(6) -0.026(6) 0.005(5)
C15 0.036(5) 0.029(5) 0.046(6) 0.004(5) -0.003(5) 0.003(4)
C16 0.045(6) 0.047(7) 0.046(6) -0.005(5) -0.002(5) 0.014(5)

loop_
_atom_type_symbol
_atom_type_description
_atom_type_scat_dispersion_real
_atom_type_scat_dispersion_imag
_atom_type_scat_source
C C 0.0033 0.0016 'International Tables Vol C Tables 4.2.6.8 and 6.1.1.4'
H H 0.0000 0.0000 'International Tables Vol C Tables 4.2.6.8 and 6.1.1.4'
N N 0.0061 0.0033 'International Tables Vol C Tables 4.2.6.8 and 6.1.1.4'
O O 0.0106 0.0060 'International Tables Vol C Tables 4.2.6.8 and 6.1.1.4'
Ag Ag -0.8971 1.1015 'International Tables Vol C Tables 4.2.6.8 and 6.1.1.4'

loop_
_geom_angle_atom_site_label_1
_geom_angle_atom_site_label_2
_geom_angle_atom_site_label_3
_geom_angle
_geom_angle_site_symmetry_1
_geom_angle_site_symmetry_3
N2 Ag1 N3 171.5(3) . .
N2 Ag1 Ag2 76.9(2) . 4_646
N3 Ag1 Ag2 103.1(3) . 4_646
N2 Ag1 Ag3 81.7(2) . 3_545
N3 Ag1 Ag3 102.2(2) . 3_545
Ag2 Ag1 Ag3 144.50(4) 4_646 3_545
N8 Ag4 N1 176.2(3) . 5_656
N8 Ag4 Ag2 74.2(2) . 5_666
N1 Ag4 Ag2 109.5(2) 5_656 5_666
N6 Ag3 N7 176.6(4) . .
N6 Ag3 Ag1 101.3(2) . 3_455
N7 Ag3 Ag1 81.8(2) . 3_455
N5 Ag2 N4 170.8(4) . .
N5 Ag2 Ag1 80.0(3) . 4_656
N4 Ag2 Ag1 107.0(3) . 4_656
N5 Ag2 Ag4 98.6(2) . 5_666
N4 Ag2 Ag4 82.3(2) . 5_666
Ag1 Ag2 Ag4 124.62(4) 4_656 5_666
C3 N2 C2 103.3(8) . .
C3 N2 Ag1 124.7(7) . .
C2 N2 Ag1 131.7(7) . .
C11 N5 C9 106.0(9) . .
C11 N5 Ag2 123.1(7) . .
C9 N5 Ag2 130.2(8) . .
C15 N7 C13 105.0(9) . .
C15 N7 Ag3 127.2(7) . .
C13 N7 Ag3 127.8(7) . .
C11 N6 C10 104.6(9) . .
C11 N6 Ag3 128.6(8) . .
C10 N6 Ag3 126.5(7) . .
C15 N8 C14 104.6(9) . .
C15 N8 Ag4 129.6(7) . .
C14 N8 Ag4 125.7(7) . .
C7 N3 C5 105.5(9) . .
C7 N3 Ag1 124.7(7) . .
C5 N3 Ag1 129.8(7) . .
C7 N4 C6 106.1(9) . .
C7 N4 Ag2 123.8(7) . .
C6 N4 Ag2 128.9(7) . .
C3 N1 C1 105.2(9) . .
C3 N1 Ag4 126.2(8) . 5_656
C1 N1 Ag4 128.1(7) . 5_656
C2 C1 N1 108.2(10) . .
C1 C2 N2 109.3(10) . .
N1 C3 N2 114.1(9) . .
N1 C3 C4 123.4(10) . .
N2 C3 C4 122.6(9) . .
C6 C5 N3 109.1(10) . .
C5 C6 N4 106.8(10) . .
N3 C7 N4 112.5(9) . .
N3 C7 C8 124.9(10) . .
N4 C7 C8 122.6(9) . .
C10 C9 N5 108.6(11) . .
C9 C10 N6 108.8(11) . .
N6 C11 N5 112.1(10) . .
N6 C11 C12 123.9(10) . .
N5 C11 C12 124.0(10) . .
C14 C13 N7 109.5(10) . .
C13 C14 N8 108.1(10) . .
N7 C15 N8 112.7(8) . .
N7 C15 C16 124.8(9) . .
N8 C15 C16 122.6(9) . .
O2 C19 C21 103(3) . .
O2 C19 C20 108(2) . .
C21 C19 C20 147(3) . .
O1 C17 C18 112(3) . .
O1 C17 C18 112(3) . 2_656
C18 C17 C18 135(6) . 2_656

loop_
_geom_bond_atom_site_label_1
_geom_bond_atom_site_label_2
_geom_bond_distance
_geom_bond_site_symmetry_2
Ag1 N2 2.069(8) .
Ag1 N3 2.078(10) .
Ag1 Ag2 2.9861(13) 4_646
Ag1 Ag3 2.9993(11) 3_545
Ag4 N8 2.054(9) .
Ag4 N1 2.067(9) 5_656
Ag4 Ag2 3.0536(12) 5_666
Ag3 N6 2.061(9) .
Ag3 N7 2.070(9) .
Ag3 Ag1 2.9993(11) 3_455
Ag2 N5 2.089(8) .
Ag2 N4 2.092(9) .
Ag2 Ag1 2.9861(13) 4_656
Ag2 Ag4 3.0536(12) 5_666
N2 C3 1.348(13) .
N2 C2 1.402(13) .
N5 C11 1.340(13) .
N5 C9 1.351(14) .
N7 C15 1.331(13) .
N7 C13 1.372(14) .
N6 C11 1.338(13) .
N6 C10 1.379(15) .
N8 C15 1.348(13) .
N8 C14 1.388(13) .
N3 C7 1.323(12) .
N3 C5 1.373(15) .
N4 C7 1.326(13) .
N4 C6 1.386(13) .
N1 C3 1.309(13) .
N1 C1 1.398(14) .
N1 Ag4 2.067(9) 5_656
C1 C2 1.331(16) .
C3 C4 1.505(14) .
C5 C6 1.353(16) .
C7 C8 1.475(13) .
C9 C10 1.347(15) .
C11 C12 1.471(16) .
C13 C14 1.339(15) .
C15 C16 1.520(14) .
O2 C19 1.190(10) .
C19 C21 1.411(18) .
C19 C20 1.416(17) .
O1 C17 1.225(10) .
C17 C18 1.475(19) .
C17 C18 1.475(19) 2_656
